data_7126198
loop_
_publ_author_name
'Kelley, Steven P.'
'Smetana, Volodymyr'
'Emerson, Stephen D.'
'Mudring, Anja-Verena'
'Rogers, Robin D.'

_publ_section_title
;
 Benchtop access to anhydrous actinide N-donor coordination complexes
 using ionic liquids.
;
_journal_issue 30
_journal_name_full 'Chemical communications (Cambridge, England)'
_journal_page_first 4232
_journal_page_last 4235
_journal_paper_doi 10.1039/c9cc09852f
_journal_volume 56
_journal_year 2020
_chemical_formula_sum 'C6 H11 N5 O11 U'
_chemical_formula_weight 567.23
_space_group_crystal_system monoclinic
_space_group_IT_number 14
_space_group_name_Hall '-P 2ybc'
_space_group_name_H-M_alt 'P 1 21/c 1'
_atom_sites_solution_hydrogens geom
_audit_creation_method SHELXL-2014/7
_audit_update_record
;
2019-11-25 deposited with the CCDC.	2020-03-10 downloaded from the CCDC.
;
_cell_angle_alpha 90
_cell_angle_beta 97.003(8)
_cell_angle_gamma 90
_cell_formula_units_Z 4
_cell_length_a 8.5201(11)
_cell_length_b 9.1476(12)
_cell_length_c 20.323(3)
_cell_measurement_reflns_used 15239
_cell_measurement_temperature 571(2)
_cell_measurement_theta_max 26.469
_cell_measurement_theta_min 2.019
_cell_volume 1572.1(4)
_computing_structure_refinement 'SHELXL-2014/7 (Sheldrick, 2014)'
_diffrn_ambient_temperature 571(2)
_diffrn_measured_fraction_theta_full 0.998
_diffrn_measured_fraction_theta_max 0.988
_diffrn_measurement_device_type 'Bruker CCD'
_diffrn_radiation_type MoK\a
_diffrn_radiation_wavelength 0.71073
_diffrn_reflns_av_R_equivalents 0.1238
_diffrn_reflns_av_unetI/netI 0.1042
_diffrn_reflns_Laue_measured_fraction_full 0.998
_diffrn_reflns_Laue_measured_fraction_max 0.988
_diffrn_reflns_limit_h_max 9
_diffrn_reflns_limit_h_min -10
_diffrn_reflns_limit_k_max 11
_diffrn_reflns_limit_k_min -11
_diffrn_reflns_limit_l_max 25
_diffrn_reflns_limit_l_min -25
_diffrn_reflns_number 15239
_diffrn_reflns_point_group_measured_fraction_full 0.998
_diffrn_reflns_point_group_measured_fraction_max 0.988
_diffrn_reflns_theta_full 25.242
_diffrn_reflns_theta_max 26.469
_diffrn_reflns_theta_min 2.019
_exptl_absorpt_coefficient_mu 10.389
_exptl_absorpt_correction_T_max 0.63
_exptl_absorpt_correction_T_min 0.51
_exptl_absorpt_correction_type multi-scan
_exptl_absorpt_process_details 'Blessing, 1995'
_exptl_crystal_density_diffrn 2.397
_exptl_crystal_description block
_exptl_crystal_F_000 1048
_refine_diff_density_max 5.523
_refine_diff_density_min -2.645
_refine_diff_density_rms 0.328
_refine_ls_extinction_method none
_refine_ls_goodness_of_fit_ref 1.106
_refine_ls_hydrogen_treatment constr
_refine_ls_matrix_type full
_refine_ls_number_parameters 210
_refine_ls_number_reflns 3211
_refine_ls_number_restraints 0
_refine_ls_restrained_S_all 1.106
_refine_ls_R_factor_all 0.1485
_refine_ls_R_factor_gt 0.0822
_refine_ls_shift/su_max 0.000
_refine_ls_shift/su_mean 0.000
_refine_ls_structure_factor_coef Fsqd
_refine_ls_weighting_details 'w=1/[\s^2^(Fo^2^)+(0.1112P)^2^+15.0029P] where P=(Fo^2^+2Fc^2^)/3'
_refine_ls_weighting_scheme calc
_refine_ls_wR_factor_gt 0.2011
_refine_ls_wR_factor_ref 0.2311
_reflns_Friedel_coverage 0.000
_reflns_number_gt 1915
_reflns_number_total 3211
_reflns_threshold_expression 'I > 2\s(I)'
_cod_data_source_file c9cc09852f2.cif
_cod_data_source_block UO2(NO3)3C2mim
_cod_depositor_comments
;
The following automatic conversions were performed:

data item '_exptl_absorpt_correction_type' value 'Multi-scan' was
changed to 'multi-scan' in accordance with the
/home/data/users/saulius/crontab/automatic-downloads/rss-feeds/RSC/lib/dictionaries/cif_core.dic
dictionary named 'cif_core.dic' version 2.4.2 last updated on
2011-04-26.

Automatic conversion script
Id: cif_fix_values 7556 2019-12-06 15:28:31Z antanas 

 Adding full bibliography for 7126194--7126200.cif.
;
_cod_original_sg_symbol_H-M 'P 21/c'
_cod_database_code 7126198
_shelx_shelxl_version_number 2014/7
_shelx_space_group_comment
;
The symmetry employed for this shelxl refinement is uniquely defined
by the following loop, which should always be used as a source of
symmetry information in preference to the above space-group names.
They are only intended as comments.
;

loop_
_space_group_symop_operation_xyz
'x, y, z'
'-x, y+1/2, -z+1/2'
'-x, -y, -z'
'x, -y-1/2, z-1/2'

loop_
_atom_site_label
_atom_site_type_symbol
_atom_site_fract_x
_atom_site_fract_y
_atom_site_fract_z
_atom_site_U_iso_or_equiv
_atom_site_adp_type
_atom_site_occupancy
_atom_site_site_symmetry_order
_atom_site_calc_flag
_atom_site_refinement_flags_posn
_atom_site_refinement_flags_adp
_atom_site_refinement_flags_occupancy
_atom_site_disorder_assembly
_atom_site_disorder_group
U1 U 0.00235(9) 0.63019(8) 0.15906(4) 0.0487(3) Uani 1 1 d . . . . .
O10 O -0.024(2) 0.6269(18) 0.2765(8) 0.071(5) Uani 1 1 d . . . . .
O6 O 0.056(2) 0.6425(16) 0.0429(8) 0.069(4) Uani 1 1 d . . . . .
O2 O 0.0727(17) 0.8104(14) 0.1691(8) 0.057(4) Uani 1 1 d . . . . .
O3 O -0.2599(18) 0.7101(19) 0.1849(8) 0.065(4) Uani 1 1 d . . . . .
O1 O -0.0681(19) 0.4495(15) 0.1491(8) 0.064(4) Uani 1 1 d . . . . .
O4 O -0.2236(19) 0.7200(19) 0.0835(8) 0.067(4) Uani 1 1 d . . . . .
O7 O 0.2446(19) 0.5566(19) 0.1160(10) 0.071(5) Uani 1 1 d . . . . .
C6 C -0.193(3) 0.878(3) -0.0679(14) 0.074(7) Uani 1 1 d . . . . .
H6A H -0.1318 0.8170 -0.0350 0.089 Uiso 1 1 calc R U . . .
H6B H -0.1255 0.9009 -0.1018 0.089 Uiso 1 1 calc R U . . .
O9 O 0.1992(18) 0.5549(19) 0.2496(9) 0.069(4) Uani 1 1 d . . . . .
N3 N -0.494(2) 0.687(2) -0.1718(10) 0.069(6) Uani 1 1 d . . . . .
O11 O 0.164(2) 0.5617(19) 0.3546(10) 0.085(5) Uani 1 1 d . . . . .
N6 N 0.112(3) 0.5776(18) 0.2964(11) 0.060(5) Uani 1 1 d . . . . .
N5 N 0.203(3) 0.588(2) 0.0563(13) 0.068(6) Uani 1 1 d . . . . .
N1 N -0.330(2) 0.793(2) -0.0986(11) 0.060(5) Uani 1 1 d . . . . .
C8 C -0.564(3) 0.615(3) -0.2346(14) 0.082(8) Uani 1 1 d . . . . .
H8A H -0.4810 0.5922 -0.2610 0.122 Uiso 1 1 calc R U . . .
H8B H -0.6379 0.6805 -0.2587 0.122 Uiso 1 1 calc R U . . .
H8C H -0.6167 0.5272 -0.2243 0.122 Uiso 1 1 calc R U . . .
O8 O 0.281(3) 0.576(2) 0.0118(11) 0.108(7) Uani 1 1 d . . . . .
C2 C -0.355(3) 0.754(2) -0.1596(14) 0.061(6) Uani 1 1 d . . . . .
H2A H -0.2860 0.7706 -0.1909 0.073 Uiso 1 1 calc R U . . .
C5 C -0.458(3) 0.750(3) -0.0685(14) 0.069(6) Uani 1 1 d . . . . .
H5A H -0.4714 0.7660 -0.0243 0.082 Uiso 1 1 calc R U . . .
C4 C -0.562(3) 0.682(2) -0.1139(13) 0.063(6) Uani 1 1 d . . . . .
H4A H -0.6582 0.6395 -0.1073 0.075 Uiso 1 1 calc R U . . .
C7 C -0.234(4) 1.011(3) -0.0369(17) 0.104(11) Uani 1 1 d . . . . .
H7A H -0.1397 1.0648 -0.0216 0.156 Uiso 1 1 calc R U . . .
H7B H -0.2902 0.9889 0.0001 0.156 Uiso 1 1 calc R U . . .
H7C H -0.3001 1.0695 -0.0684 0.156 Uiso 1 1 calc R U . . .
N4 N -0.315(3) 0.744(2) 0.1262(12) 0.068(5) Uani 1 1 d . . . . .
O5 O -0.445(2) 0.793(2) 0.1127(10) 0.099(6) Uani 1 1 d . . . . .

loop_
_atom_site_aniso_label
_atom_site_aniso_U_11
_atom_site_aniso_U_22
_atom_site_aniso_U_33
_atom_site_aniso_U_23
_atom_site_aniso_U_13
_atom_site_aniso_U_12
U1 0.0549(5) 0.0313(4) 0.0606(6) 0.0027(4) 0.0104(3) -0.0007(4)
O10 0.065(10) 0.082(12) 0.066(11) 0.029(9) 0.003(8) 0.013(9)
O6 0.081(11) 0.051(9) 0.076(12) 0.001(8) 0.014(9) 0.021(8)
O2 0.050(8) 0.034(7) 0.085(12) -0.005(7) 0.001(7) -0.008(7)
O3 0.064(10) 0.083(12) 0.048(11) 0.004(8) 0.011(8) 0.005(9)
O1 0.069(10) 0.035(7) 0.088(12) -0.009(7) 0.015(8) -0.019(7)
O4 0.069(11) 0.079(11) 0.052(10) -0.005(8) -0.003(8) 0.013(9)
O7 0.056(10) 0.070(11) 0.092(14) 0.007(10) 0.027(9) 0.014(8)
C6 0.056(14) 0.077(18) 0.084(19) -0.002(14) -0.008(12) -0.025(14)
O9 0.055(9) 0.064(10) 0.082(13) 0.023(9) -0.007(9) 0.006(8)
N3 0.067(14) 0.071(13) 0.068(15) 0.008(10) 0.002(11) 0.006(11)
O11 0.127(17) 0.055(10) 0.068(14) 0.007(9) -0.009(11) -0.005(11)
N6 0.090(16) 0.037(9) 0.050(14) 0.014(8) -0.003(12) 0.003(9)
N5 0.087(16) 0.042(10) 0.082(17) -0.002(10) 0.035(14) -0.010(10)
N1 0.056(12) 0.059(12) 0.065(14) 0.004(10) 0.007(10) 0.008(9)
C8 0.080(17) 0.069(17) 0.10(2) -0.001(14) 0.012(15) -0.025(14)
O8 0.136(19) 0.102(16) 0.099(16) 0.010(12) 0.065(14) 0.024(14)
C2 0.047(13) 0.047(12) 0.09(2) 0.018(12) 0.017(12) 0.000(10)
C5 0.060(15) 0.070(16) 0.079(18) 0.006(13) 0.019(13) -0.013(12)
C4 0.042(12) 0.056(13) 0.09(2) 0.002(12) 0.025(13) -0.005(10)
C7 0.08(2) 0.07(2) 0.15(3) 0.001(19) -0.012(19) -0.022(17)
N4 0.070(15) 0.071(14) 0.064(16) -0.004(11) 0.010(12) -0.010(11)
O5 0.048(10) 0.117(16) 0.126(17) 0.010(13) -0.007(10) 0.031(11)

loop_
_atom_type_symbol
_atom_type_description
_atom_type_scat_dispersion_real
_atom_type_scat_dispersion_imag
_atom_type_scat_source
C C 0.0033 0.0016 'International Tables Vol C Tables 4.2.6.8 and 6.1.1.4'
H H 0.0000 0.0000 'International Tables Vol C Tables 4.2.6.8 and 6.1.1.4'
N N 0.0061 0.0033 'International Tables Vol C Tables 4.2.6.8 and 6.1.1.4'
O O 0.0106 0.0060 'International Tables Vol C Tables 4.2.6.8 and 6.1.1.4'
U U -9.6767 9.6646 'International Tables Vol C Tables 4.2.6.8 and 6.1.1.4'

loop_
_geom_angle_atom_site_label_1
_geom_angle_atom_site_label_2
_geom_angle_atom_site_label_3
_geom_angle
_geom_angle_site_symmetry_1
_geom_angle_site_symmetry_3
_geom_angle_publ_flag
O2 U1 O1 179.9(8) . . ?
O2 U1 O10 88.2(6) . . ?
O1 U1 O10 91.7(7) . . ?
O2 U1 O7 90.5(6) . . ?
O1 U1 O7 89.5(7) . . ?
O10 U1 O7 122.4(6) . . ?
O2 U1 O9 89.1(6) . . ?
O1 U1 O9 90.9(7) . . ?
O10 U1 O9 52.5(6) . . ?
O7 U1 O9 70.0(7) . . ?
O2 U1 O4 89.4(6) . . ?
O1 U1 O4 90.7(7) . . ?
O10 U1 O4 117.4(5) . . ?
O7 U1 O4 120.2(6) . . ?
O9 U1 O4 169.8(6) . . ?
O2 U1 O6 88.2(6) . . ?
O1 U1 O6 91.9(6) . . ?
O10 U1 O6 174.4(6) . . ?
O7 U1 O6 53.3(6) . . ?
O9 U1 O6 123.2(6) . . ?
O4 U1 O6 66.9(6) . . ?
O2 U1 O3 90.1(6) . . ?
O1 U1 O3 89.9(7) . . ?
O10 U1 O3 66.3(5) . . ?
O7 U1 O3 171.2(6) . . ?
O9 U1 O3 118.8(6) . . ?
O4 U1 O3 51.1(5) . . ?
O6 U1 O3 118.0(6) . . ?
O2 U1 N6 88.7(6) . . ?
O1 U1 N6 91.2(6) . . ?
O10 U1 N6 25.9(6) . . ?
O7 U1 N6 96.5(7) . . ?
O9 U1 N6 26.5(5) . . ?
O4 U1 N6 143.3(6) . . ?
O6 U1 N6 149.6(6) . . ?
O3 U1 N6 92.2(6) . . ?
O2 U1 N5 89.1(6) . . ?
O1 U1 N5 91.0(6) . . ?
O10 U1 N5 147.8(7) . . ?
O7 U1 N5 25.5(6) . . ?
O9 U1 N5 95.4(7) . . ?
O4 U1 N5 94.7(7) . . ?
O6 U1 N5 27.8(6) . . ?
O3 U1 N5 145.8(7) . . ?
N6 U1 N5 122.0(7) . . ?
O2 U1 N4 89.1(6) . . ?
O1 U1 N4 90.9(7) . . ?
O10 U1 N4 92.0(6) . . ?
O7 U1 N4 145.5(7) . . ?
O9 U1 N4 144.5(6) . . ?
O4 U1 N4 25.4(5) . . ?
O6 U1 N4 92.2(6) . . ?
O3 U1 N4 25.7(5) . . ?
N6 U1 N4 117.9(6) . . ?
N5 U1 N4 120.0(7) . . ?
N6 O10 U1 97.3(14) . . ?
N5 O6 U1 93.8(13) . . ?
N4 O3 U1 96.4(13) . . ?
N4 O4 U1 97.5(14) . . ?
N5 O7 U1 97.7(13) . . ?
C7 C6 N1 114(2) . . ?
N6 O9 U1 96.1(13) . . ?
C2 N3 C4 109(2) . . ?
C2 N3 C8 128(2) . . ?
C4 N3 C8 123(2) . . ?
O11 N6 O10 124(2) . . ?
O11 N6 O9 121(2) . . ?
O10 N6 O9 114.2(19) . . ?
O11 N6 U1 176.4(15) . . ?
O10 N6 U1 56.8(11) . . ?
O9 N6 U1 57.4(11) . . ?
O8 N5 O7 126(3) . . ?
O8 N5 O6 118(3) . . ?
O7 N5 O6 115.2(19) . . ?
O8 N5 U1 177(2) . . ?
O7 N5 U1 56.8(10) . . ?
O6 N5 U1 58.4(11) . . ?
C2 N1 C5 107(2) . . ?
C2 N1 C6 126(2) . . ?
C5 N1 C6 127(2) . . ?
N1 C2 N3 111(2) . . ?
C4 C5 N1 109(2) . . ?
C5 C4 N3 105(2) . . ?
O5 N4 O4 123(2) . . ?
O5 N4 O3 122(2) . . ?
O4 N4 O3 115(2) . . ?
O5 N4 U1 179.3(19) . . ?
O4 N4 U1 57.1(12) . . ?
O3 N4 U1 57.9(11) . . ?

loop_
_geom_bond_atom_site_label_1
_geom_bond_atom_site_label_2
_geom_bond_distance
_geom_bond_site_symmetry_2
_geom_bond_publ_flag
U1 O2 1.757(13) . ?
U1 O1 1.761(13) . ?
U1 O10 2.425(16) . ?
U1 O7 2.433(15) . ?
U1 O9 2.434(15) . ?
U1 O4 2.453(15) . ?
U1 O6 2.462(16) . ?
U1 O3 2.468(15) . ?
U1 N6 2.87(2) . ?
U1 N5 2.88(2) . ?
U1 N4 2.90(2) . ?
O10 N6 1.27(2) . ?
O6 N5 1.35(3) . ?
O3 N4 1.27(2) . ?
O4 N4 1.25(2) . ?
O7 N5 1.25(3) . ?
C6 C7 1.44(4) . ?
C6 N1 1.47(3) . ?
O9 N6 1.29(2) . ?
N3 C2 1.33(3) . ?
N3 C4 1.38(3) . ?
N3 C8 1.49(3) . ?
O11 N6 1.22(2) . ?
N5 O8 1.19(2) . ?
N1 C2 1.28(3) . ?
N1 C5 1.37(3) . ?
C5 C4 1.35(4) . ?
N4 O5 1.20(3) . ?
